data_9017852
loop_
_publ_author_name
'Stachowicz, M.'
'Parafiniuk, J.'
'Wilson, C.'
'Coles, S.'
'Wozniak, K.'

_publ_section_title
;
 Applications of Hirshfeld surfaces to mineralogy: An example of
 alumohydrocalcite, and the classification of the dundasite group minerals
;
_journal_name_full 'American Mineralogist'
_journal_page_first 110
_journal_page_last 119
_journal_volume 100
_journal_year 2015
_chemical_compound_source 'Nowa Ruda, Poland'
_chemical_formula_sum 'C2 H12 Al2 Ca O14'
_chemical_name_mineral Alumohydrocalcite
_space_group_IT_number 2
_space_group_name_Hall '-P 1'
_space_group_name_H-M_alt 'P -1'
_symmetry_space_group_name_H-M 'P -1'
_cell_angle_alpha 81.8
_cell_angle_beta 83.9
_cell_angle_gamma 86.5
_cell_length_a 5.71
_cell_length_b 6.54
_cell_length_c 14.64
_cell_formula_units_Z 2
_cell_volume 537.469
_database_code_amcsd 0020899
_exptl_crystal_density_diffrn 2.188
_cod_data_source_file inputs/fixed/split/05812.cif
_cod_data_source_block 05812
_cod_original_formula_sum 'Ca Al2 O14 H12 C2'
_cod_database_code 9017852

loop_
_space_group_symop_operation_xyz
x,y,z
-x,-y,-z

loop_
_atom_site_aniso_label
_atom_site_aniso_U_11
_atom_site_aniso_U_22
_atom_site_aniso_U_33
_atom_site_aniso_U_12
_atom_site_aniso_U_13
_atom_site_aniso_U_23
Ca1 0.01540 0.01520 0.01580 0.00110 -0.00210 -0.00010
Al1 0.00630 0.00980 0.01090 0.00000 -0.00090 -0.00120
Al2 0.00640 0.00840 0.01010 -0.00020 -0.00040 -0.00020
O1 0.01500 0.02100 0.01700 -0.00300 0.00100 0.00100
O2 0.00700 0.01100 0.01200 0.00300 -0.00300 -0.00100
O3 0.01000 0.01100 0.01500 -0.00200 -0.00500 0.00100
O4 0.01200 0.01800 0.01100 0.00200 -0.00300 -0.00200
O5 0.00700 0.01800 0.01300 -0.00100 -0.00100 0.00100
O6 0.01800 0.01400 0.01800 0.00100 0.00000 -0.00400
O7 0.00500 0.00600 0.01300 0.00100 -0.00100 0.00300
O8 0.00800 0.00900 0.01000 0.00000 -0.00100 -0.00200
O9 0.00700 0.00400 0.01800 -0.00100 0.00000 -0.00100
O10 0.00900 0.01000 0.01100 0.00100 -0.00200 0.00000
O11 0.01200 0.01700 0.01800 -0.00200 -0.00100 0.00100
O12 0.02200 0.01600 0.02000 0.00100 0.00700 -0.00600
O13 0.01800 0.01900 0.02500 -0.00700 -0.00200 0.00200
O14 0.01100 0.01900 0.01600 -0.00300 0.00100 -0.00100
C1 0.00800 0.00800 0.01100 -0.00300 0.00000 0.00000
C2 0.00700 0.01200 0.01100 -0.00200 -0.00200 -0.00100

loop_
_atom_site_label
_atom_site_fract_x
_atom_site_fract_y
_atom_site_fract_z
_atom_site_U_iso_or_equiv
Ca1 0.31120 0.10320 0.60522 0.01570
Al1 0.44840 0.19740 0.20180 0.00910
Al2 -0.04700 0.20030 0.20010 0.00840
O1 0.13140 0.20200 0.46470 0.01830
O2 0.37090 0.15010 0.33590 0.00980
O3 -0.02590 0.15860 0.33440 0.01210
O4 0.93230 0.23110 0.07160 0.01360
O5 0.52980 0.22750 0.07220 0.01300
O6 0.75870 0.26280 -0.06120 0.01670
O7 0.19060 0.39320 0.19360 0.00840
O8 0.21630 0.00560 0.19130 0.00890
H8 0.26000 0.91400 0.16000 0.01300
O9 0.29130 0.99740 0.77590 0.01010
O10 0.68540 0.38370 0.21740 0.01030
O11 0.35590 0.80280 0.50750 0.01620
H11A 0.20300 0.80100 0.50000 0.02400
H11B 0.35000 0.69700 0.55300 0.02400
H9 0.26000 0.09200 0.81100 0.02400
O12 0.44910 0.43290 0.63060 0.01960
H12A 0.45600 0.49800 0.67700 0.02900
H12B 0.60700 0.43000 0.61500 0.02900
O13 -0.06380 0.29820 0.67120 0.02100
H13A -0.03000 0.42200 0.69100 0.03100
H13B -0.19700 0.24000 0.70900 0.03100
O14 0.72790 0.73200 0.09650 0.01540
H14A 0.68400 0.73000 0.03900 0.02300
H14B 0.88400 0.74800 0.07100 0.02300
C1 0.16110 0.16950 0.37940 0.00900
C2 0.74040 0.24350 0.02710 0.01000
H7 0.22000 0.49200 0.14300 0.01500
H10 0.71000 0.50400 0.18200 0.01500

loop_
_cod_related_entry_id
_cod_related_entry_database
_cod_related_entry_code
1 AMCSD 0020899
